data_7024757
loop_
_publ_author_name
'Vannucci, Aaron K.'
'Wang, Shihua'
'Nichol, Gary S.'
'Lichtenberger, Dennis L.'
'Evans, Dennis H.'
'Glass, Richard S.'

_publ_section_title
;
 Electronic and geometric effects of phosphatriazaadamantane ligands on
 the catalytic activity of an [FeFe] hydrogenase inspired complex.
;
_journal_issue 12
_journal_name_full 'Dalton transactions (Cambridge, England : 2003)'
_journal_page_first 3050
_journal_page_last 3056
_journal_paper_doi 10.1039/b921067a
_journal_volume 39
_journal_year 2010
_chemical_formula_moiety 'C22 H28 Fe2 N6 O4 P2 S2, C H2 Cl2'
_chemical_formula_sum 'C23 H30 Cl2 Fe2 N6 O4 P2 S2'
_chemical_formula_weight 763.19
_chemical_name_systematic
;
?
;
_space_group_IT_number 14
_symmetry_cell_setting monoclinic
_symmetry_space_group_name_Hall '-P 2yn'
_symmetry_space_group_name_H-M 'P 1 21/n 1'
_atom_sites_solution_hydrogens geom
_atom_sites_solution_primary direct
_atom_sites_solution_secondary difmap
_audit_creation_method SHELXL-97
_cell_angle_alpha 90.00
_cell_angle_beta 104.660(2)
_cell_angle_gamma 90.00
_cell_formula_units_Z 8
_cell_length_a 23.1924(10)
_cell_length_b 11.8190(5)
_cell_length_c 23.2351(10)
_cell_measurement_reflns_used 9807
_cell_measurement_temperature 150(2)
_cell_measurement_theta_max 25.91
_cell_measurement_theta_min 2.50
_cell_volume 6161.7(5)
_computing_cell_refinement 'SAINT (Bruker, 2007)'
_computing_data_collection 'APEX2 (Bruker, 2007)'
_computing_data_reduction SAINT
_computing_molecular_graphics 'ORTEP3 for Windows (Farrugia, 1997)'
_computing_publication_material 'SHELXTL and local programs'
_computing_structure_refinement SHELXTL
_computing_structure_solution 'SHELXTL (Sheldrick, 2008)'
_diffrn_ambient_temperature 150(2)
_diffrn_measured_fraction_theta_full 0.999
_diffrn_measured_fraction_theta_max 0.999
_diffrn_measurement_device_type 'Bruker Kappa APEXII DUO CCD diffractometer'
_diffrn_measurement_method '\f and \w scans'
_diffrn_radiation_monochromator graphite
_diffrn_radiation_source 'fine-focus sealed tube with Miracol optics'
_diffrn_radiation_type MoK\a
_diffrn_radiation_wavelength 0.71073
_diffrn_reflns_av_R_equivalents 0.0676
_diffrn_reflns_av_sigmaI/netI 0.0379
_diffrn_reflns_limit_h_max 28
_diffrn_reflns_limit_h_min -29
_diffrn_reflns_limit_k_max 14
_diffrn_reflns_limit_k_min -14
_diffrn_reflns_limit_l_max 29
_diffrn_reflns_limit_l_min -29
_diffrn_reflns_number 120293
_diffrn_reflns_theta_full 26.44
_diffrn_reflns_theta_max 26.44
_diffrn_reflns_theta_min 1.11
_exptl_absorpt_coefficient_mu 1.396
_exptl_absorpt_correction_T_max 0.8548
_exptl_absorpt_correction_T_min 0.7405
_exptl_absorpt_correction_type numerical
_exptl_absorpt_process_details 'SADABS 2008/1; Sheldrick, 1996'
_exptl_crystal_colour red
_exptl_crystal_density_diffrn 1.645
_exptl_crystal_density_method 'not measured'
_exptl_crystal_description block
_exptl_crystal_F_000 3120
_exptl_crystal_size_max 0.23
_exptl_crystal_size_mid 0.22
_exptl_crystal_size_min 0.12
_refine_diff_density_max 0.653
_refine_diff_density_min -0.634
_refine_diff_density_rms 0.087
_refine_ls_extinction_method none
_refine_ls_goodness_of_fit_ref 1.031
_refine_ls_hydrogen_treatment constr
_refine_ls_matrix_type full
_refine_ls_number_parameters 762
_refine_ls_number_reflns 12666
_refine_ls_number_restraints 9
_refine_ls_restrained_S_all 1.032
_refine_ls_R_factor_all 0.0559
_refine_ls_R_factor_gt 0.0402
_refine_ls_shift/su_max 0.001
_refine_ls_shift/su_mean 0.000
_refine_ls_structure_factor_coef Fsqd
_refine_ls_weighting_details 'calc w=1/[\s^2^(Fo^2^)+(0.0520P)^2^+8.6146P] where P=(Fo^2^+2Fc^2^)/3'
_refine_ls_weighting_scheme calc
_refine_ls_wR_factor_gt 0.0981
_refine_ls_wR_factor_ref 0.1080
_reflns_number_gt 10524
_reflns_number_total 12666
_reflns_threshold_expression I>2\s(I)
_cod_data_source_file b921067a.txt
_cod_data_source_block 1PTA2
_cod_original_cell_volume 6161.6(5)
_cod_original_sg_symbol_H-M 'P 21/n'
_cod_database_code 7024757

loop_
_symmetry_equiv_pos_as_xyz
'x, y, z'
'-x+1/2, y+1/2, -z+1/2'
'-x, -y, -z'
'x-1/2, -y-1/2, z-1/2'

loop_
_atom_site_label
_atom_site_type_symbol
_atom_site_fract_x
_atom_site_fract_y
_atom_site_fract_z
_atom_site_U_iso_or_equiv
_atom_site_adp_type
_atom_site_occupancy
_atom_site_symmetry_multiplicity
_atom_site_calc_flag
_atom_site_refinement_flags
_atom_site_disorder_assembly
_atom_site_disorder_group
Fe1 Fe 0.75588(3) 0.76957(6) -0.09296(3) 0.02055(18) Uani 1 1 d . . .
Fe2 Fe 0.81736(4) 0.75941(5) 0.01148(3) 0.02054(17) Uani 1 1 d . . .
S1 S 0.82381(5) 0.62986(10) -0.05922(6) 0.0230(3) Uani 1 1 d . . .
S2 S 0.83883(6) 0.87790(10) -0.05747(6) 0.0235(3) Uani 1 1 d . . .
P1 P 0.75264(5) 0.80234(9) -0.18663(5) 0.0214(3) Uani 1 1 d . . .
P2 P 0.90802(7) 0.76119(10) 0.07113(6) 0.0227(3) Uani 1 1 d . . .
O1 O 0.68035(16) 0.9620(3) -0.08231(17) 0.0350(9) Uani 1 1 d . . .
O2 O 0.65993(16) 0.6044(3) -0.10785(19) 0.0385(9) Uani 1 1 d . . .
O3 O 0.7651(2) 0.5979(3) 0.0782(2) 0.0493(11) Uani 1 1 d . . .
O4 O 0.7648(2) 0.9464(3) 0.06260(18) 0.0461(10) Uani 1 1 d . . .
N1 N 0.68652(19) 0.8049(3) -0.30291(18) 0.0297(10) Uani 1 1 d . . .
N2 N 0.74368(19) 0.9780(3) -0.2674(2) 0.0292(9) Uani 1 1 d . . .
N3 N 0.79617(19) 0.8064(3) -0.28679(19) 0.0281(9) Uani 1 1 d . . .
N4 N 1.0110(2) 0.8832(4) 0.1189(2) 0.0423(13) Uani 1 1 d . . .
N5 N 0.9799(2) 0.7493(4) 0.1851(2) 0.0349(11) Uani 1 1 d . . .
N6 N 1.0233(2) 0.6787(4) 0.1073(2) 0.0378(11) Uani 1 1 d . . .
C1 C 0.8873(2) 0.6813(4) -0.0816(2) 0.0232(10) Uani 1 1 d . . .
C2 C 0.9285(2) 0.6112(4) -0.0980(2) 0.0328(12) Uani 1 1 d . . .
H2 H 0.9234 0.5314 -0.0989 0.039 Uiso 1 1 calc R . .
C3 C 0.9771(3) 0.6596(5) -0.1129(3) 0.0445(15) Uani 1 1 d . . .
H3 H 1.0057 0.6125 -0.1241 0.053 Uiso 1 1 calc R . .
C4 C 0.9846(3) 0.7751(5) -0.1118(3) 0.0450(16) Uani 1 1 d . . .
H4 H 1.0185 0.8065 -0.1219 0.054 Uiso 1 1 calc R . .
C5 C 0.9431(2) 0.8469(4) -0.0962(3) 0.0355(13) Uani 1 1 d . . .
H5 H 0.9479 0.9267 -0.0960 0.043 Uiso 1 1 calc R . .
C6 C 0.8946(2) 0.7976(4) -0.0808(2) 0.0251(11) Uani 1 1 d . . .
C7 C 0.6856(2) 0.7610(4) -0.2448(2) 0.0266(12) Uani 1 1 d . . .
H7A H 0.6830 0.6774 -0.2468 0.032 Uiso 1 1 calc R . .
H7B H 0.6497 0.7895 -0.2338 0.032 Uiso 1 1 calc R . .
C8 C 0.6880(2) 0.9296(4) -0.3032(2) 0.0305(11) Uani 1 1 d . . .
H8A H 0.6818 0.9560 -0.3447 0.037 Uiso 1 1 calc R . .
H8B H 0.6546 0.9585 -0.2881 0.037 Uiso 1 1 calc R . .
C9 C 0.7508(2) 0.9536(4) -0.2045(2) 0.0278(11) Uani 1 1 d . . .
H9A H 0.7175 0.9892 -0.1916 0.033 Uiso 1 1 calc R . .
H9B H 0.7883 0.9889 -0.1815 0.033 Uiso 1 1 calc R . .
C10 C 0.8102(2) 0.7602(4) -0.2254(2) 0.0245(11) Uani 1 1 d . . .
H10A H 0.8496 0.7885 -0.2028 0.029 Uiso 1 1 calc R . .
H10B H 0.8123 0.6766 -0.2269 0.029 Uiso 1 1 calc R . .
C11 C 0.7389(3) 0.7645(4) -0.3216(2) 0.0304(13) Uani 1 1 d . . .
H11A H 0.7395 0.6808 -0.3198 0.037 Uiso 1 1 calc R . .
H11B H 0.7343 0.7864 -0.3637 0.037 Uiso 1 1 calc R . .
C12 C 0.7940(2) 0.9291(4) -0.2872(2) 0.0324(12) Uani 1 1 d . . .
H12A H 0.7917 0.9559 -0.3281 0.039 Uiso 1 1 calc R . .
H12B H 0.8317 0.9581 -0.2611 0.039 Uiso 1 1 calc R . .
C13 C 0.9520(2) 0.8930(4) 0.0763(3) 0.0346(13) Uani 1 1 d . . .
H13A H 0.9574 0.9119 0.0365 0.042 Uiso 1 1 calc R . .
H13B H 0.9296 0.9557 0.0888 0.042 Uiso 1 1 calc R . .
C14 C 1.0040(3) 0.8601(4) 0.1786(3) 0.0418(14) Uani 1 1 d . . .
H14A H 1.0434 0.8673 0.2075 0.050 Uiso 1 1 calc R . .
H14B H 0.9774 0.9181 0.1888 0.050 Uiso 1 1 calc R . .
C15 C 0.9163(3) 0.7416(4) 0.1505(3) 0.0320(13) Uani 1 1 d . . .
H15A H 0.8927 0.7999 0.1650 0.038 Uiso 1 1 calc R . .
H15B H 0.9002 0.6665 0.1573 0.038 Uiso 1 1 calc R . .
C16 C 0.9659(2) 0.6615(5) 0.0627(2) 0.0350(13) Uani 1 1 d . . .
H16A H 0.9518 0.5834 0.0664 0.042 Uiso 1 1 calc R . .
H16B H 0.9722 0.6698 0.0224 0.042 Uiso 1 1 calc R . .
C17 C 1.0462(3) 0.7929(6) 0.1026(3) 0.0474(16) Uani 1 1 d . . .
H17A H 1.0872 0.7976 0.1284 0.057 Uiso 1 1 calc R . .
H17B H 1.0485 0.8052 0.0611 0.057 Uiso 1 1 calc R . .
C18 C 1.0170(2) 0.6630(4) 0.1670(2) 0.0332(12) Uani 1 1 d . . .
H18A H 1.0570 0.6640 0.1951 0.040 Uiso 1 1 calc R . .
H18B H 0.9992 0.5877 0.1698 0.040 Uiso 1 1 calc R . .
C19 C 0.7090(2) 0.8842(4) -0.0865(2) 0.0236(10) Uani 1 1 d . . .
C20 C 0.6968(2) 0.6708(4) -0.1018(2) 0.0239(10) Uani 1 1 d . . .
C21 C 0.7853(2) 0.6607(4) 0.0512(2) 0.0303(12) Uani 1 1 d . . .
C22 C 0.7864(3) 0.8716(4) 0.0432(2) 0.0311(12) Uani 1 1 d . . .
Fe51 Fe 0.59004(3) 0.77912(5) 0.24181(3) 0.02042(18) Uani 1 1 d . . .
Fe52 Fe 0.48559(4) 0.75935(6) 0.18060(3) 0.02059(17) Uani 1 1 d . . .
S51 S 0.54875(6) 0.89829(9) 0.16574(6) 0.0248(3) Uani 1 1 d . . .
S52 S 0.56231(6) 0.64963(9) 0.16772(6) 0.0221(2) Uani 1 1 d . . .
P51 P 0.68427(5) 0.81737(10) 0.24592(5) 0.0214(3) Uani 1 1 d . . .
P52 P 0.42650(7) 0.73764(10) 0.09142(6) 0.0231(3) Uani 1 1 d . . .
O51 O 0.60102(18) 0.6007(3) 0.32968(18) 0.0423(10) Uani 1 1 d . . .
O52 O 0.5824(2) 0.9554(4) 0.3255(2) 0.0572(13) Uani 1 1 d . . .
O53 O 0.4127(2) 0.9188(3) 0.2275(2) 0.0486(11) Uani 1 1 d . . .
O54 O 0.44152(18) 0.5780(3) 0.2426(2) 0.0464(11) Uani 1 1 d . . .
N51 N 0.80158(18) 0.8248(3) 0.31371(19) 0.0302(10) Uani 1 1 d . . .
N52 N 0.7650(2) 0.9956(3) 0.25532(19) 0.0293(9) Uani 1 1 d . . .
N53 N 0.78660(17) 0.8232(3) 0.20518(19) 0.0273(9) Uani 1 1 d . . .
N54 N 0.3925(2) 0.6097(4) -0.0107(2) 0.0399(12) Uani 1 1 d . . .
N55 N 0.3119(2) 0.7147(4) 0.0179(2) 0.0347(11) Uani 1 1 d . . .
N56 N 0.3862(2) 0.8157(4) -0.0234(2) 0.0412(13) Uani 1 1 d . . .
C51 C 0.5779(2) 0.8394(4) 0.1087(2) 0.0266(11) Uani 1 1 d . . .
C52 C 0.5941(3) 0.9037(5) 0.0659(3) 0.0374(13) Uani 1 1 d . . .
H52 H 0.5911 0.9838 0.0661 0.045 Uiso 1 1 calc R . .
C53 C 0.6150(3) 0.8481(6) 0.0224(3) 0.0505(17) Uani 1 1 d . . .
H53 H 0.6266 0.8908 -0.0075 0.061 Uiso 1 1 calc R . .
C54 C 0.6189(3) 0.7315(6) 0.0222(3) 0.0458(16) Uani 1 1 d . . .
H54 H 0.6333 0.6950 -0.0079 0.055 Uiso 1 1 calc R . .
C55 C 0.6025(2) 0.6673(5) 0.0648(2) 0.0341(12) Uani 1 1 d . . .
H55 H 0.6047 0.5871 0.0641 0.041 Uiso 1 1 calc R . .
C56 C 0.5826(2) 0.7222(4) 0.1086(2) 0.0263(11) Uani 1 1 d . . .
C57 C 0.7420(2) 0.7784(4) 0.3131(2) 0.0269(11) Uani 1 1 d . . .
H57A H 0.7301 0.8063 0.3485 0.032 Uiso 1 1 calc R . .
H57B H 0.7447 0.6949 0.3158 0.032 Uiso 1 1 calc R . .
C58 C 0.8009(2) 0.9480(4) 0.3109(2) 0.0305(11) Uani 1 1 d . . .
H58A H 0.8424 0.9751 0.3170 0.037 Uiso 1 1 calc R . .
H58B H 0.7857 0.9775 0.3441 0.037 Uiso 1 1 calc R . .
C59 C 0.7010(2) 0.9707(3) 0.2472(2) 0.0260(11) Uani 1 1 d . . .
H59A H 0.6782 1.0051 0.2094 0.031 Uiso 1 1 calc R . .
H59B H 0.6873 1.0065 0.2800 0.031 Uiso 1 1 calc R . .
C60 C 0.7255(2) 0.7768(4) 0.1907(3) 0.0267(12) Uani 1 1 d . . .
H60A H 0.7275 0.6933 0.1888 0.032 Uiso 1 1 calc R . .
H60B H 0.7035 0.8045 0.1509 0.032 Uiso 1 1 calc R . .
C61 C 0.8221(3) 0.7825(4) 0.2628(3) 0.0338(13) Uani 1 1 d . . .
H61A H 0.8641 0.8059 0.2677 0.041 Uiso 1 1 calc R . .
H61B H 0.8210 0.6988 0.2630 0.041 Uiso 1 1 calc R . .
C62 C 0.7863(2) 0.9473(4) 0.2066(2) 0.0292(11) Uani 1 1 d . . .
H62A H 0.8273 0.9748 0.2098 0.035 Uiso 1 1 calc R . .
H62B H 0.7608 0.9753 0.1685 0.035 Uiso 1 1 calc R . .
C63 C 0.4347(3) 0.6094(4) 0.0480(3) 0.0370(13) Uani 1 1 d . . .
H63A H 0.4759 0.6059 0.0432 0.044 Uiso 1 1 calc R . .
H63B H 0.4280 0.5412 0.0702 0.044 Uiso 1 1 calc R . .
C64 C 0.3309(3) 0.6098(4) -0.0062(3) 0.0419(15) Uani 1 1 d . . .
H64A H 0.3254 0.5458 0.0194 0.050 Uiso 1 1 calc R . .
H64B H 0.3045 0.5965 -0.0463 0.050 Uiso 1 1 calc R . .
C65 C 0.3446(3) 0.7296(5) 0.0800(3) 0.0357(14) Uani 1 1 d . . .
H65A H 0.3351 0.6655 0.1036 0.043 Uiso 1 1 calc R . .
H65B H 0.3306 0.7998 0.0954 0.043 Uiso 1 1 calc R . .
C66 C 0.4273(3) 0.8432(4) 0.0339(2) 0.0378(13) Uani 1 1 d . . .
H66A H 0.4165 0.9179 0.0474 0.045 Uiso 1 1 calc R . .
H66B H 0.4682 0.8491 0.0286 0.045 Uiso 1 1 calc R . .
C67 C 0.4018(3) 0.7069(5) -0.0452(3) 0.0441(15) Uani 1 1 d . . .
H67A H 0.3778 0.6967 -0.0867 0.053 Uiso 1 1 calc R . .
H67B H 0.4442 0.7090 -0.0459 0.053 Uiso 1 1 calc R . .
C68 C 0.3237(3) 0.8097(4) -0.0179(2) 0.0386(14) Uani 1 1 d . . .
H68A H 0.3142 0.8810 0.0000 0.046 Uiso 1 1 calc R . .
H68B H 0.2966 0.8039 -0.0583 0.046 Uiso 1 1 calc R . .
C69 C 0.5975(2) 0.6720(4) 0.2952(2) 0.0276(11) Uani 1 1 d . . .
C70 C 0.5847(2) 0.8830(4) 0.2925(3) 0.0339(12) Uani 1 1 d . . .
C71 C 0.4417(3) 0.8561(4) 0.2085(3) 0.0328(13) Uani 1 1 d . . .
C72 C 0.4582(2) 0.6480(4) 0.2173(2) 0.0292(12) Uani 1 1 d . . .
Cl1 Cl 0.51393(8) 0.36147(12) 0.15941(8) 0.0522(4) Uani 1 1 d D . .
Cl2 Cl 0.44101(8) 0.15654(14) 0.14838(10) 0.0649(5) Uani 1 1 d D . .
C100 C 0.5130(3) 0.2120(4) 0.1708(3) 0.0419(14) Uani 1 1 d D . .
H10C H 0.5385 0.1747 0.1481 0.050 Uiso 1 1 calc R . .
H10D H 0.5299 0.1952 0.2135 0.050 Uiso 1 1 calc R . .
Cl3 Cl 0.16184(12) 0.83961(18) 0.01594(13) 0.0693(8) Uani 0.773(4) 1 d PD A 1
Cl4 Cl 0.14538(12) 0.6363(2) -0.05794(12) 0.0773(9) Uani 0.773(4) 1 d PD A 1
C101 C 0.1663(4) 0.6857(8) 0.0146(3) 0.064(3) Uani 0.773(4) 1 d PD A 1
H10E H 0.2076 0.6614 0.0335 0.077 Uiso 0.773(4) 1 calc PR A 1
H10F H 0.1398 0.6530 0.0377 0.077 Uiso 0.773(4) 1 calc PR A 1
Cl3' Cl 0.1605(5) 0.7803(11) -0.0586(5) 0.106(4) Uani 0.227(4) 1 d PD A 2
Cl4' Cl 0.1154(4) 0.6515(8) 0.0218(5) 0.094(4) Uani 0.227(4) 1 d PD A 2
C10' C 0.1739(11) 0.661(2) -0.0086(13) 0.064(3) Uani 0.227(4) 1 d PD A 2
H10G H 0.1779 0.5912 -0.0304 0.077 Uiso 0.227(4) 1 calc PR A 2
H10H H 0.2112 0.6729 0.0229 0.077 Uiso 0.227(4) 1 calc PR A 2

loop_
_atom_site_aniso_label
_atom_site_aniso_U_11
_atom_site_aniso_U_22
_atom_site_aniso_U_33
_atom_site_aniso_U_23
_atom_site_aniso_U_13
_atom_site_aniso_U_12
Fe1 0.0205(4) 0.0173(4) 0.0221(4) -0.0002(3) 0.0023(3) 0.0000(3)
Fe2 0.0223(4) 0.0174(3) 0.0209(4) -0.0008(2) 0.0036(3) 0.0006(2)
S1 0.0255(6) 0.0150(5) 0.0272(6) -0.0027(4) 0.0042(5) -0.0003(4)
S2 0.0257(6) 0.0153(5) 0.0276(6) 0.0008(4) 0.0030(5) -0.0011(4)
P1 0.0242(6) 0.0143(5) 0.0238(6) 0.0018(4) 0.0025(5) 0.0006(4)
P2 0.0245(8) 0.0173(6) 0.0237(7) -0.0013(5) 0.0013(6) 0.0004(5)
O1 0.037(2) 0.0259(18) 0.042(2) -0.0023(15) 0.0102(17) 0.0089(16)
O2 0.032(2) 0.0307(19) 0.053(3) -0.0077(17) 0.0124(18) -0.0104(17)
O3 0.058(3) 0.045(2) 0.050(3) 0.0018(19) 0.025(2) -0.015(2)
O4 0.060(3) 0.038(2) 0.040(2) -0.0038(18) 0.013(2) 0.020(2)
N1 0.034(2) 0.027(2) 0.024(2) 0.0046(16) 0.0007(18) -0.0018(17)
N2 0.035(2) 0.021(2) 0.032(2) 0.0062(17) 0.0102(19) 0.0063(17)
N3 0.039(2) 0.0180(19) 0.028(2) 0.0043(16) 0.0103(19) 0.0029(17)
N4 0.034(3) 0.030(2) 0.049(3) 0.005(2) -0.014(2) -0.015(2)
N5 0.037(3) 0.032(2) 0.029(3) -0.0028(18) -0.004(2) 0.0052(18)
N6 0.030(3) 0.038(3) 0.037(3) -0.008(2) -0.007(2) 0.000(2)
C1 0.021(2) 0.025(2) 0.022(2) -0.0020(18) 0.0020(19) -0.0002(18)
C2 0.033(3) 0.032(3) 0.032(3) -0.009(2) 0.005(2) 0.001(2)
C3 0.034(3) 0.046(3) 0.055(4) -0.014(3) 0.014(3) 0.003(3)
C4 0.030(3) 0.054(4) 0.057(4) -0.008(3) 0.021(3) -0.009(3)
C5 0.034(3) 0.032(3) 0.040(3) -0.003(2) 0.007(2) -0.010(2)
C6 0.022(3) 0.027(2) 0.024(3) 0.000(2) 0.001(2) 0.000(2)
C7 0.024(3) 0.021(2) 0.031(3) 0.0031(19) -0.001(2) -0.0052(18)
C8 0.034(3) 0.025(2) 0.030(3) 0.009(2) 0.003(2) 0.007(2)
C9 0.039(3) 0.014(2) 0.029(3) -0.0007(18) 0.006(2) 0.0040(19)
C10 0.027(3) 0.018(2) 0.027(3) 0.0029(18) 0.006(2) 0.0090(18)
C11 0.040(3) 0.026(3) 0.021(3) 0.0015(19) 0.002(2) 0.005(2)
C12 0.040(3) 0.023(3) 0.035(3) 0.009(2) 0.012(2) 0.004(2)
C13 0.034(3) 0.022(2) 0.039(3) 0.004(2) -0.006(2) -0.004(2)
C14 0.042(3) 0.026(3) 0.044(3) -0.009(2) -0.013(3) 0.003(2)
C15 0.030(3) 0.036(3) 0.028(3) 0.002(2) 0.004(2) 0.003(2)
C16 0.028(3) 0.041(3) 0.030(3) -0.011(2) -0.006(2) 0.008(2)
C17 0.021(3) 0.062(4) 0.052(4) 0.011(3) -0.006(3) -0.005(3)
C18 0.027(3) 0.028(2) 0.036(3) -0.004(2) -0.008(2) 0.001(2)
C19 0.022(2) 0.028(2) 0.019(2) 0.0036(19) 0.0039(19) -0.003(2)
C20 0.026(2) 0.021(2) 0.024(3) 0.0011(18) 0.006(2) 0.004(2)
C21 0.026(3) 0.034(3) 0.029(3) -0.004(2) 0.003(2) 0.001(2)
C22 0.034(3) 0.030(3) 0.029(3) 0.004(2) 0.007(2) 0.006(2)
Fe51 0.0224(4) 0.0149(3) 0.0231(4) -0.0005(3) 0.0041(3) 0.0000(3)
Fe52 0.0215(4) 0.0167(3) 0.0225(4) 0.0018(2) 0.0036(3) 0.0014(2)
S51 0.0284(6) 0.0149(5) 0.0304(7) 0.0022(4) 0.0060(5) 0.0006(4)
S52 0.0243(6) 0.0147(5) 0.0258(6) -0.0005(4) 0.0037(5) 0.0013(4)
P51 0.0230(6) 0.0152(5) 0.0246(6) -0.0001(4) 0.0034(5) -0.0007(4)
P52 0.0241(8) 0.0193(6) 0.0236(8) 0.0014(5) 0.0018(6) 0.0018(5)
O51 0.051(2) 0.039(2) 0.042(2) 0.0184(18) 0.020(2) 0.0143(18)
O52 0.076(3) 0.045(2) 0.065(3) -0.028(2) 0.044(3) -0.017(2)
O53 0.056(3) 0.037(2) 0.061(3) -0.006(2) 0.032(2) 0.013(2)
O54 0.039(2) 0.038(2) 0.064(3) 0.027(2) 0.016(2) 0.0029(17)
N51 0.024(2) 0.030(2) 0.033(2) 0.0002(18) -0.0006(18) -0.0031(17)
N52 0.033(2) 0.0161(18) 0.037(3) -0.0044(17) 0.0053(19) -0.0046(16)
N53 0.023(2) 0.0199(19) 0.040(2) -0.0037(16) 0.0088(18) -0.0018(15)
N54 0.040(3) 0.037(2) 0.035(3) -0.014(2) -0.003(2) 0.007(2)
N55 0.030(3) 0.036(2) 0.034(3) 0.001(2) 0.000(2) -0.0012(19)
N56 0.056(3) 0.033(2) 0.024(3) 0.0063(18) -0.009(2) -0.009(2)
C51 0.020(2) 0.031(3) 0.027(3) 0.007(2) 0.004(2) 0.001(2)
C52 0.040(3) 0.036(3) 0.039(3) 0.016(2) 0.015(3) 0.004(2)
C53 0.049(4) 0.071(4) 0.038(4) 0.019(3) 0.023(3) 0.011(3)
C54 0.044(4) 0.068(4) 0.035(3) -0.001(3) 0.027(3) 0.006(3)
C55 0.031(3) 0.045(3) 0.026(3) -0.005(2) 0.007(2) 0.010(2)
C56 0.021(3) 0.029(3) 0.027(3) 0.001(2) 0.004(2) 0.001(2)
C57 0.022(3) 0.022(2) 0.031(3) 0.007(2) -0.002(2) -0.0048(19)
C58 0.031(3) 0.025(2) 0.033(3) -0.007(2) 0.003(2) -0.011(2)
C59 0.034(3) 0.010(2) 0.032(3) -0.0038(17) 0.004(2) -0.0001(18)
C60 0.027(3) 0.019(2) 0.033(3) -0.006(2) 0.004(2) -0.003(2)
C61 0.027(3) 0.024(2) 0.047(4) -0.003(2) 0.005(3) 0.000(2)
C62 0.029(3) 0.023(2) 0.037(3) 0.003(2) 0.012(2) -0.0061(19)
C63 0.039(3) 0.025(3) 0.040(3) -0.006(2) -0.003(2) 0.004(2)
C64 0.041(3) 0.029(3) 0.043(3) -0.002(2) -0.011(3) -0.006(2)
C65 0.021(3) 0.046(3) 0.037(4) -0.001(2) 0.002(2) -0.001(2)
C66 0.047(3) 0.029(3) 0.029(3) 0.007(2) -0.005(2) -0.009(2)
C67 0.036(3) 0.058(4) 0.036(4) -0.008(3) 0.006(3) -0.005(3)
C68 0.041(3) 0.029(3) 0.034(3) -0.001(2) -0.013(2) 0.006(2)
C69 0.026(3) 0.027(2) 0.030(3) -0.001(2) 0.007(2) 0.000(2)
C70 0.037(3) 0.029(3) 0.039(3) -0.003(2) 0.016(3) -0.005(2)
C71 0.040(3) 0.027(3) 0.031(3) 0.003(2) 0.007(2) -0.001(2)
C72 0.021(3) 0.034(3) 0.030(3) 0.006(2) 0.001(2) 0.007(2)
Cl1 0.0607(10) 0.0310(7) 0.0648(11) 0.0031(7) 0.0159(8) 0.0011(6)
Cl2 0.0458(9) 0.0462(9) 0.0905(14) 0.0028(9) -0.0054(9) -0.0057(7)
C100 0.039(3) 0.031(3) 0.049(4) 0.000(2) 0.000(3) -0.002(2)
Cl3 0.0780(17) 0.0400(11) 0.104(2) -0.0141(12) 0.0484(15) -0.0107(11)
Cl4 0.0738(17) 0.0803(18) 0.0622(16) -0.0109(13) -0.0118(13) 0.0059(13)
C101 0.044(5) 0.124(8) 0.029(5) 0.000(5) 0.017(4) 0.034(5)
Cl3' 0.079(7) 0.143(11) 0.098(8) 0.019(8) 0.025(6) -0.003(7)
Cl4' 0.072(6) 0.062(5) 0.144(10) 0.052(6) 0.018(6) 0.018(4)
C10' 0.044(5) 0.124(8) 0.029(5) 0.000(5) 0.017(4) 0.034(5)

loop_
_atom_type_symbol
_atom_type_description
_atom_type_scat_dispersion_real
_atom_type_scat_dispersion_imag
_atom_type_scat_source
C C 0.0033 0.0016 'International Tables Vol C Tables 4.2.6.8 and 6.1.1.4'
H H 0.0000 0.0000 'International Tables Vol C Tables 4.2.6.8 and 6.1.1.4'
N N 0.0061 0.0033 'International Tables Vol C Tables 4.2.6.8 and 6.1.1.4'
O O 0.0106 0.0060 'International Tables Vol C Tables 4.2.6.8 and 6.1.1.4'
P P 0.1023 0.0942 'International Tables Vol C Tables 4.2.6.8 and 6.1.1.4'
S S 0.1246 0.1234 'International Tables Vol C Tables 4.2.6.8 and 6.1.1.4'
Cl Cl 0.1484 0.1585 'International Tables Vol C Tables 4.2.6.8 and 6.1.1.4'
Fe Fe 0.3463 0.8444 'International Tables Vol C Tables 4.2.6.8 and 6.1.1.4'

loop_
_geom_angle_atom_site_label_1
_geom_angle_atom_site_label_2
_geom_angle_atom_site_label_3
_geom_angle
Fe2 Fe1 S1 56.89(4)
Fe2 Fe1 S2 56.79(4)
Fe2 Fe1 P1 147.56(5)
Fe2 Fe1 C19 99.60(15)
Fe2 Fe1 C20 108.47(16)
S1 Fe1 S2 80.57(5)
S1 Fe1 P1 108.43(5)
S1 Fe1 C19 155.83(16)
S1 Fe1 C20 90.53(15)
S2 Fe1 P1 94.21(5)
S2 Fe1 C19 91.11(15)
S2 Fe1 C20 165.24(16)
P1 Fe1 C19 94.71(16)
P1 Fe1 C20 99.80(16)
C19 Fe1 C20 92.4(2)
Fe1 Fe2 S1 56.97(4)
Fe1 Fe2 S2 57.11(4)
Fe1 Fe2 P2 146.36(6)
Fe1 Fe2 C21 109.22(17)
Fe1 Fe2 C22 100.30(18)
S1 Fe2 S2 80.79(5)
S1 Fe2 P2 103.50(6)
S1 Fe2 C21 92.67(17)
S1 Fe2 C22 156.71(19)
S2 Fe2 P2 95.33(6)
S2 Fe2 C21 166.26(18)
S2 Fe2 C22 90.93(17)
P2 Fe2 C21 97.96(18)
P2 Fe2 C22 98.90(19)
C21 Fe2 C22 90.5(3)
Fe1 S1 Fe2 66.13(4)
Fe1 S1 C1 101.65(16)
Fe2 S1 C1 100.99(16)
Fe1 S2 Fe2 66.10(4)
Fe1 S2 C6 101.56(16)
Fe2 S2 C6 100.94(16)
Fe1 P1 C7 119.34(19)
Fe1 P1 C9 112.98(17)
Fe1 P1 C10 125.84(17)
C7 P1 C9 97.2(2)
C7 P1 C10 98.6(3)
C9 P1 C10 97.5(2)
Fe2 P2 C13 118.07(17)
Fe2 P2 C15 118.3(2)
Fe2 P2 C16 122.28(17)
C13 P2 C15 97.3(3)
C13 P2 C16 98.2(3)
C15 P2 C16 97.7(3)
C7 N1 C8 111.6(4)
C7 N1 C11 111.5(4)
C8 N1 C11 107.5(4)
C8 N2 C9 110.6(4)
C8 N2 C12 108.9(4)
C9 N2 C12 109.7(4)
C10 N3 C11 110.9(4)
C10 N3 C12 111.9(4)
C11 N3 C12 108.2(4)
C13 N4 C14 110.1(5)
C13 N4 C17 111.7(5)
C14 N4 C17 108.4(4)
C14 N5 C15 110.8(4)
C14 N5 C18 109.4(5)
C15 N5 C18 112.0(4)
C16 N6 C17 110.7(4)
C16 N6 C18 111.1(5)
C17 N6 C18 108.4(4)
S1 C1 C2 123.5(4)
S1 C1 C6 116.2(3)
C2 C1 C6 120.4(4)
C1 C2 H2 120.6
C1 C2 C3 118.9(5)
H2 C2 C3 120.6
C2 C3 H3 119.6
C2 C3 C4 120.8(5)
H3 C3 C4 119.6
C3 C4 H4 119.5
C3 C4 C5 121.0(6)
H4 C4 C5 119.5
C4 C5 H5 121.1
C4 C5 C6 117.8(5)
H5 C5 C6 121.1
S2 C6 C1 115.7(4)
S2 C6 C5 123.2(4)
C1 C6 C5 121.1(5)
P1 C7 N1 112.2(4)
P1 C7 H7A 109.2
P1 C7 H7B 109.2
N1 C7 H7A 109.2
N1 C7 H7B 109.2
H7A C7 H7B 107.9
N1 C8 N2 114.0(4)
N1 C8 H8A 108.7
N1 C8 H8B 108.7
N2 C8 H8A 108.7
N2 C8 H8B 108.7
H8A C8 H8B 107.6
P1 C9 N2 114.2(3)
P1 C9 H9A 108.7
P1 C9 H9B 108.7
N2 C9 H9A 108.7
N2 C9 H9B 108.7
H9A C9 H9B 107.6
P1 C10 N3 111.0(3)
P1 C10 H10A 109.4
P1 C10 H10B 109.4
N3 C10 H10A 109.4
N3 C10 H10B 109.4
H10A C10 H10B 108.0
N1 C11 N3 115.5(4)
N1 C11 H11A 108.4
N1 C11 H11B 108.4
N3 C11 H11A 108.4
N3 C11 H11B 108.4
H11A C11 H11B 107.5
N2 C12 N3 114.7(4)
N2 C12 H12A 108.6
N2 C12 H12B 108.6
N3 C12 H12A 108.6
N3 C12 H12B 108.6
H12A C12 H12B 107.6
P2 C13 N4 112.3(3)
P2 C13 H13A 109.2
P2 C13 H13B 109.2
N4 C13 H13A 109.2
N4 C13 H13B 109.2
H13A C13 H13B 107.9
N4 C14 N5 113.9(4)
N4 C14 H14A 108.8
N4 C14 H14B 108.8
N5 C14 H14A 108.8
N5 C14 H14B 108.8
H14A C14 H14B 107.7
P2 C15 N5 111.9(4)
P2 C15 H15A 109.2
P2 C15 H15B 109.2
N5 C15 H15A 109.2
N5 C15 H15B 109.2
H15A C15 H15B 107.9
P2 C16 N6 113.1(4)
P2 C16 H16A 109.0
P2 C16 H16B 109.0
N6 C16 H16A 109.0
N6 C16 H16B 109.0
H16A C16 H16B 107.8
N4 C17 N6 114.9(5)
N4 C17 H17A 108.5
N4 C17 H17B 108.5
N6 C17 H17A 108.5
N6 C17 H17B 108.5
H17A C17 H17B 107.5
N5 C18 N6 113.4(4)
N5 C18 H18A 108.9
N5 C18 H18B 108.9
N6 C18 H18A 108.9
N6 C18 H18B 108.9
H18A C18 H18B 107.7
Fe1 C19 O1 177.2(4)
Fe1 C20 O2 177.8(4)
Fe2 C21 O3 178.4(5)
Fe2 C22 O4 178.0(5)
Fe52 Fe51 S51 57.09(4)
Fe52 Fe51 S52 57.05(4)
Fe52 Fe51 P51 148.45(5)
Fe52 Fe51 C69 104.13(16)
Fe52 Fe51 C70 103.20(19)
S51 Fe51 S52 81.11(5)
S51 Fe51 P51 97.13(5)
S51 Fe51 C69 161.06(17)
S51 Fe51 C70 90.02(19)
S52 Fe51 P51 104.94(5)
S52 Fe51 C69 90.43(17)
S52 Fe51 C70 160.1(2)
P51 Fe51 C69 101.43(17)
P51 Fe51 C70 93.80(19)
C69 Fe51 C70 92.5(2)
Fe51 Fe52 S51 56.67(4)
Fe51 Fe52 S52 56.64(4)
Fe51 Fe52 P52 146.75(6)
Fe51 Fe52 C71 107.37(19)
Fe51 Fe52 C72 102.16(17)
S51 Fe52 S52 80.65(5)
S51 Fe52 P52 102.28(6)
S51 Fe52 C71 92.38(18)
S51 Fe52 C72 158.27(17)
S52 Fe52 P52 97.53(6)
S52 Fe52 C71 163.83(19)
S52 Fe52 C72 91.58(17)
P52 Fe52 C71 98.20(19)
P52 Fe52 C72 98.83(18)
C71 Fe52 C72 89.7(3)
Fe51 S51 Fe52 66.24(4)
Fe51 S51 C51 99.94(16)
Fe52 S51 C51 102.15(17)
Fe51 S52 Fe52 66.31(4)
Fe51 S52 C56 100.40(17)
Fe52 S52 C56 101.23(17)
Fe51 P51 C57 119.04(19)
Fe51 P51 C59 113.66(17)
Fe51 P51 C60 126.65(17)
C57 P51 C59 97.3(2)
C57 P51 C60 97.5(3)
C59 P51 C60 97.0(2)
Fe52 P52 C63 118.92(17)
Fe52 P52 C65 120.9(2)
Fe52 P52 C66 119.39(18)
C63 P52 C65 97.1(3)
C63 P52 C66 98.0(3)
C65 P52 C66 97.5(3)
C57 N51 C58 111.7(4)
C57 N51 C61 110.9(4)
C58 N51 C61 107.8(4)
C58 N52 C59 111.4(4)
C58 N52 C62 107.8(4)
C59 N52 C62 110.4(4)
C60 N53 C61 111.9(4)
C60 N53 C62 111.5(4)
C61 N53 C62 108.2(4)
C63 N54 C64 111.8(5)
C63 N54 C67 111.1(5)
C64 N54 C67 108.9(4)
C64 N55 C65 110.3(4)
C64 N55 C68 108.2(5)
C65 N55 C68 110.2(4)
C66 N56 C67 110.5(5)
C66 N56 C68 110.9(5)
C67 N56 C68 108.6(4)
S51 C51 C52 123.2(4)
S51 C51 C56 115.9(4)
C52 C51 C56 120.9(5)
C51 C52 H52 120.9
C51 C52 C53 118.2(5)
H52 C52 C53 120.9
C52 C53 H53 119.7
C52 C53 C54 120.6(6)
H53 C53 C54 119.7
C53 C54 H54 119.4
C53 C54 C55 121.1(6)
H54 C54 C55 119.4
C54 C55 H55 120.8
C54 C55 C56 118.4(5)
H55 C55 C56 120.8
S52 C56 C51 116.3(4)
S52 C56 C55 123.0(4)
C51 C56 C55 120.7(5)
P51 C57 N51 113.1(3)
P51 C57 H57A 109.0
P51 C57 H57B 109.0
N51 C57 H57A 109.0
N51 C57 H57B 109.0
H57A C57 H57B 107.8
N51 C58 N52 114.9(4)
N51 C58 H58A 108.5
N51 C58 H58B 108.5
N52 C58 H58A 108.5
N52 C58 H58B 108.5
H58A C58 H58B 107.5
P51 C59 N52 113.3(3)
P51 C59 H59A 108.9
P51 C59 H59B 108.9
N52 C59 H59A 108.9
N52 C59 H59B 108.9
H59A C59 H59B 107.7
P51 C60 N53 112.4(3)
P51 C60 H60A 109.1
P51 C60 H60B 109.1
N53 C60 H60A 109.1
N53 C60 H60B 109.1
H60A C60 H60B 107.9
N51 C61 N53 113.7(4)
N51 C61 H61A 108.8
N51 C61 H61B 108.8
N53 C61 H61A 108.8
N53 C61 H61B 108.8
H61A C61 H61B 107.7
N52 C62 N53 114.4(4)
N52 C62 H62A 108.7
N52 C62 H62B 108.7
N53 C62 H62A 108.7
N53 C62 H62B 108.7
H62A C62 H62B 107.6
P52 C63 N54 111.6(3)
P52 C63 H63A 109.3
P52 C63 H63B 109.3
N54 C63 H63A 109.3
N54 C63 H63B 109.3
H63A C63 H63B 108.0
N54 C64 N55 114.8(4)
N54 C64 H64A 108.6
N54 C64 H64B 108.6
N55 C64 H64A 108.6
N55 C64 H64B 108.6
H64A C64 H64B 107.5
P52 C65 N55 113.7(4)
P52 C65 H65A 108.8
P52 C65 H65B 108.8
N55 C65 H65A 108.8
N55 C65 H65B 108.8
H65A C65 H65B 107.7
P52 C66 N56 112.8(4)
P52 C66 H66A 109.0
P52 C66 H66B 109.0
N56 C66 H66A 109.0
N56 C66 H66B 109.0
H66A C66 H66B 107.8
N54 C67 N56 114.9(5)
N54 C67 H67A 108.5
N54 C67 H67B 108.5
N56 C67 H67A 108.5
N56 C67 H67B 108.5
H67A C67 H67B 107.5
N55 C68 N56 114.3(4)
N55 C68 H68A 108.7
N55 C68 H68B 108.7
N56 C68 H68A 108.7
N56 C68 H68B 108.7
H68A C68 H68B 107.6
Fe51 C69 O51 178.4(5)
Fe51 C70 O52 177.4(5)
Fe52 C71 O53 179.0(5)
Fe52 C72 O54 177.8(5)
Cl1 C100 Cl2 111.9(3)
Cl1 C100 H10C 109.2
Cl1 C100 H10D 109.2
Cl2 C100 H10C 109.2
Cl2 C100 H10D 109.2
H10C C100 H10D 107.9
Cl3 C101 Cl4 110.4(5)
Cl3 C101 H10E 109.6
Cl3 C101 H10F 109.6
Cl4 C101 H10E 109.6
Cl4 C101 H10F 109.6
H10E C101 H10F 108.1
Cl3' C10' Cl4' 107.4(11)
Cl3' C10' H10G 110.2
Cl3' C10' H10H 110.2
Cl4' C10' H10G 110.2
Cl4' C10' H10H 110.2
H10G C10' H10H 108.5

loop_
_geom_bond_atom_site_label_1
_geom_bond_atom_site_label_2
_geom_bond_distance
Fe1 Fe2 2.4869(11)
Fe1 S1 2.2800(13)
Fe1 S2 2.2842(13)
Fe1 P1 2.1932(15)
Fe1 C19 1.767(5)
Fe1 C20 1.772(5)
Fe2 S1 2.2780(14)
Fe2 S2 2.2758(14)
Fe2 P2 2.2061(16)
Fe2 C21 1.765(6)
Fe2 C22 1.757(5)
S1 C1 1.787(5)
S2 C6 1.796(5)
P1 C7 1.848(5)
P1 C9 1.834(4)
P1 C10 1.857(6)
P2 C13 1.849(5)
P2 C15 1.820(6)
P2 C16 1.833(5)
O1 C19 1.153(6)
O2 C20 1.143(6)
O3 C21 1.145(7)
O4 C22 1.162(6)
N1 C7 1.452(7)
N1 C8 1.474(6)
N1 C11 1.471(7)
N2 C8 1.463(6)
N2 C9 1.456(6)
N2 C12 1.476(6)
N3 C10 1.485(7)
N3 C11 1.456(7)
N3 C12 1.451(6)
N4 C13 1.478(7)
N4 C14 1.464(8)
N4 C17 1.451(8)
N5 C14 1.445(7)
N5 C15 1.494(8)
N5 C18 1.462(7)
N6 C16 1.480(6)
N6 C17 1.464(8)
N6 C18 1.445(7)
C1 C2 1.389(7)
C1 C6 1.385(7)
C2 H2 0.950
C2 C3 1.385(8)
C3 H3 0.950
C3 C4 1.375(8)
C4 H4 0.950
C4 C5 1.399(8)
C5 H5 0.950
C5 C6 1.390(7)
C7 H7A 0.990
C7 H7B 0.990
C8 H8A 0.990
C8 H8B 0.990
C9 H9A 0.990
C9 H9B 0.990
C10 H10A 0.990
C10 H10B 0.990
C11 H11A 0.990
C11 H11B 0.990
C12 H12A 0.990
C12 H12B 0.990
C13 H13A 0.990
C13 H13B 0.990
C14 H14A 0.990
C14 H14B 0.990
C15 H15A 0.990
C15 H15B 0.990
C16 H16A 0.990
C16 H16B 0.990
C17 H17A 0.990
C17 H17B 0.990
C18 H18A 0.990
C18 H18B 0.990
Fe51 Fe52 2.4903(11)
Fe51 S51 2.2734(13)
Fe51 S52 2.2713(13)
Fe51 P51 2.2100(14)
Fe51 C69 1.750(5)
Fe51 C70 1.728(5)
Fe52 S51 2.2843(14)
Fe52 S52 2.2819(14)
Fe52 P52 2.1909(16)
Fe52 C71 1.759(6)
Fe52 C72 1.771(6)
S51 C51 1.775(5)
S52 C56 1.781(5)
P51 C57 1.839(5)
P51 C59 1.852(4)
P51 C60 1.848(6)
P52 C63 1.856(5)
P52 C65 1.854(6)
P52 C66 1.832(5)
O51 C69 1.152(6)
O52 C70 1.159(6)
O53 C71 1.161(7)
O54 C72 1.138(7)
N51 C57 1.482(7)
N51 C58 1.458(6)
N51 C61 1.470(7)
N52 C58 1.460(6)
N52 C59 1.479(6)
N52 C62 1.461(6)
N53 C60 1.477(6)
N53 C61 1.464(7)
N53 C62 1.466(6)
N54 C63 1.464(7)
N54 C64 1.458(8)
N54 C67 1.448(8)
N55 C64 1.473(7)
N55 C65 1.462(8)
N55 C68 1.463(7)
N56 C66 1.464(7)
N56 C67 1.460(8)
N56 C68 1.489(8)
C51 C52 1.378(7)
C51 C56 1.389(7)
C52 H52 0.950
C52 C53 1.391(8)
C53 H53 0.950
C53 C54 1.382(9)
C54 H54 0.950
C54 C55 1.376(8)
C55 H55 0.950
C55 C56 1.381(7)
C57 H57A 0.990
C57 H57B 0.990
C58 H58A 0.990
C58 H58B 0.990
C59 H59A 0.990
C59 H59B 0.990
C60 H60A 0.990
C60 H60B 0.990
C61 H61A 0.990
C61 H61B 0.990
C62 H62A 0.990
C62 H62B 0.990
C63 H63A 0.990
C63 H63B 0.990
C64 H64A 0.990
C64 H64B 0.990
C65 H65A 0.990
C65 H65B 0.990
C66 H66A 0.990
C66 H66B 0.990
C67 H67A 0.990
C67 H67B 0.990
C68 H68A 0.990
C68 H68B 0.990
Cl1 C10 1.787(5)
Cl2 C10 1.746(6)
C10 H10C 0.9900
C10 H10D 0.9900
Cl3 C101 1.822(9)
Cl4 C101 1.734(8)
C101 H10E 0.990
C101 H10F 0.990
Cl3' C10' 1.800(16)
Cl4' C10' 1.685(15)
C10' H10G 0.990
C10' H10H 0.990

loop_
_geom_torsion_atom_site_label_1
_geom_torsion_atom_site_label_2
_geom_torsion_atom_site_label_3
_geom_torsion_atom_site_label_4
_geom_torsion
S1 Fe1 Fe2 S2 101.14(6)
S1 Fe1 Fe2 P2 61.68(9)
S1 Fe1 Fe2 C21 -80.35(18)
S1 Fe1 Fe2 C22 -174.48(19)
S2 Fe1 Fe2 S1 -101.14(6)
S2 Fe1 Fe2 P2 -39.46(9)
S2 Fe1 Fe2 C21 178.52(19)
S2 Fe1 Fe2 C22 84.39(19)
P1 Fe1 Fe2 S1 -71.20(9)
P1 Fe1 Fe2 S2 29.94(9)
P1 Fe1 Fe2 P2 -9.52(13)
P1 Fe1 Fe2 C21 -151.55(19)
P1 Fe1 Fe2 C22 114.3(2)
C19 Fe1 Fe2 S1 173.87(16)
C19 Fe1 Fe2 S2 -84.99(16)
C19 Fe1 Fe2 P2 -124.45(17)
C19 Fe1 Fe2 C21 93.5(2)
C19 Fe1 Fe2 C22 -0.6(2)
C20 Fe1 Fe2 S1 78.11(16)
C20 Fe1 Fe2 S2 179.25(17)
C20 Fe1 Fe2 P2 139.79(18)
C20 Fe1 Fe2 C21 -2.2(2)
C20 Fe1 Fe2 C22 -96.4(2)
Fe1 Fe2 S1 C1 97.99(16)
S2 Fe2 S1 Fe1 -56.58(4)
S2 Fe2 S1 C1 41.41(16)
P2 Fe2 S1 Fe1 -149.90(5)
P2 Fe2 S1 C1 -51.91(17)
C21 Fe2 S1 Fe1 111.26(18)
C21 Fe2 S1 C1 -150.8(2)
C22 Fe2 S1 Fe1 13.9(5)
C22 Fe2 S1 C1 111.8(5)
Fe2 Fe1 S1 C1 -96.99(16)
S2 Fe1 S1 Fe2 56.32(4)
S2 Fe1 S1 C1 -40.67(16)
P1 Fe1 S1 Fe2 147.64(5)
P1 Fe1 S1 C1 50.65(16)
C19 Fe1 S1 Fe2 -14.9(4)
C19 Fe1 S1 C1 -111.9(4)
C20 Fe1 S1 Fe2 -111.85(16)
C20 Fe1 S1 C1 151.2(2)
Fe1 Fe2 S2 C6 -97.91(17)
S1 Fe2 S2 Fe1 56.45(4)
S1 Fe2 S2 C6 -41.47(17)
P2 Fe2 S2 Fe1 159.29(5)
P2 Fe2 S2 C6 61.38(17)
C21 Fe2 S2 Fe1 -5.9(7)
C21 Fe2 S2 C6 -103.8(8)
C22 Fe2 S2 Fe1 -101.68(19)
C22 Fe2 S2 C6 160.4(2)
Fe2 Fe1 S2 C6 96.96(17)
S1 Fe1 S2 Fe2 -56.42(4)
S1 Fe1 S2 C6 40.54(17)
P1 Fe1 S2 Fe2 -164.43(5)
P1 Fe1 S2 C6 -67.47(17)
C19 Fe1 S2 Fe2 100.77(16)
C19 Fe1 S2 C6 -162.3(2)
C20 Fe1 S2 Fe2 -2.8(6)
C20 Fe1 S2 C6 94.2(6)
Fe2 Fe1 P1 C7 166.84(19)
Fe2 Fe1 P1 C9 -79.9(2)
Fe2 Fe1 P1 C10 38.8(2)
S1 Fe1 P1 C7 110.1(2)
S1 Fe1 P1 C9 -136.64(19)
S1 Fe1 P1 C10 -17.9(2)
S2 Fe1 P1 C7 -168.4(2)
S2 Fe1 P1 C9 -55.19(19)
S2 Fe1 P1 C10 63.5(2)
C19 Fe1 P1 C7 -76.9(3)
C19 Fe1 P1 C9 36.3(2)
C19 Fe1 P1 C10 155.0(3)
C20 Fe1 P1 C7 16.3(3)
C20 Fe1 P1 C9 129.5(2)
C20 Fe1 P1 C10 -111.8(3)
Fe1 Fe2 P2 C13 66.0(2)
Fe1 Fe2 P2 C15 -177.2(2)
Fe1 Fe2 P2 C16 -55.9(3)
S1 Fe2 P2 C13 115.3(2)
S1 Fe2 P2 C15 -127.8(2)
S1 Fe2 P2 C16 -6.5(3)
S2 Fe2 P2 C13 33.6(2)
S2 Fe2 P2 C15 150.4(2)
S2 Fe2 P2 C16 -88.3(2)
C21 Fe2 P2 C13 -150.0(3)
C21 Fe2 P2 C15 -33.1(3)
C21 Fe2 P2 C16 88.2(3)
C22 Fe2 P2 C13 -58.2(3)
C22 Fe2 P2 C15 58.6(3)
C22 Fe2 P2 C16 179.9(3)
Fe1 S1 C1 C2 -147.7(4)
Fe1 S1 C1 C6 33.7(4)
Fe2 S1 C1 C2 144.7(4)
Fe2 S1 C1 C6 -33.9(4)
S1 C1 C2 C3 -178.1(4)
C6 C1 C2 C3 0.5(8)
C1 C2 C3 C4 -0.2(9)
C2 C3 C4 C5 -0.6(10)
C3 C4 C5 C6 1.1(9)
S1 C1 C6 S2 -0.2(5)
S1 C1 C6 C5 178.7(4)
C2 C1 C6 S2 -178.9(4)
C2 C1 C6 C5 0.0(7)
C4 C5 C6 S2 178.0(5)
C4 C5 C6 C1 -0.8(8)
Fe1 S2 C6 C1 -33.3(4)
Fe1 S2 C6 C5 147.8(4)
Fe2 S2 C6 C1 34.3(4)
Fe2 S2 C6 C5 -144.6(4)
C8 N1 C7 P1 -61.0(5)
C11 N1 C7 P1 59.2(5)
Fe1 P1 C7 N1 170.5(3)
C9 P1 C7 N1 49.0(4)
C10 P1 C7 N1 -49.7(4)
C9 N2 C8 N1 -65.9(5)
C12 N2 C8 N1 54.6(5)
C7 N1 C8 N2 67.8(6)
C11 N1 C8 N2 -54.7(5)
C8 N2 C9 P1 59.7(5)
C12 N2 C9 P1 -60.4(5)
Fe1 P1 C9 N2 -175.2(3)
C7 P1 C9 N2 -49.0(4)
C10 P1 C9 N2 50.6(4)
C11 N3 C10 P1 -60.3(5)
C12 N3 C10 P1 60.5(5)
Fe1 P1 C10 N3 -174.3(2)
C7 P1 C10 N3 49.7(4)
C9 P1 C10 N3 -48.8(4)
C10 N3 C11 N1 67.6(5)
C12 N3 C11 N1 -55.4(5)
C7 N1 C11 N3 -67.0(5)
C8 N1 C11 N3 55.5(5)
C10 N3 C12 N2 -68.3(6)
C11 N3 C12 N2 54.1(6)
C8 N2 C12 N3 -54.5(5)
C9 N2 C12 N3 66.6(6)
C14 N4 C13 P2 -61.2(5)
C17 N4 C13 P2 59.2(6)
Fe2 P2 C13 N4 178.5(4)
C15 P2 C13 N4 50.8(5)
C16 P2 C13 N4 -48.0(5)
C15 N5 C14 N4 -68.7(6)
C18 N5 C14 N4 55.3(6)
C13 N4 C14 N5 68.4(6)
C17 N4 C14 N5 -54.0(6)
C14 N5 C15 P2 61.9(5)
C18 N5 C15 P2 -60.6(5)
Fe2 P2 C15 N5 -177.8(3)
C13 P2 C15 N5 -50.3(4)
C16 P2 C15 N5 49.0(4)
C17 N6 C16 P2 -59.6(6)
C18 N6 C16 P2 60.9(5)
Fe2 P2 C16 N6 179.5(3)
C13 P2 C16 N6 48.8(5)
C15 P2 C16 N6 -49.8(5)
C13 N4 C17 N6 -67.3(6)
C14 N4 C17 N6 54.1(6)
C16 N6 C17 N4 67.0(6)
C18 N6 C17 N4 -55.2(6)
C16 N6 C18 N5 -66.8(5)
C17 N6 C18 N5 55.1(6)
C14 N5 C18 N6 -56.0(6)
C15 N5 C18 N6 67.2(6)
Fe2 Fe1 C19 O1 79(9)
S1 Fe1 C19 O1 92(9)
S2 Fe1 C19 O1 23(9)
P1 Fe1 C19 O1 -72(9)
C20 Fe1 C19 O1 -172(100)
Fe2 Fe1 C20 O2 -85(12)
S1 Fe1 C20 O2 -30(12)
S2 Fe1 C20 O2 -83(12)
P1 Fe1 C20 O2 79(12)
C19 Fe1 C20 O2 174(100)
Fe1 Fe2 C21 O3 -159(19)
S1 Fe2 C21 O3 146(19)
S2 Fe2 C21 O3 -153(19)
P2 Fe2 C21 O3 42(19)
C22 Fe2 C21 O3 -58(19)
Fe1 Fe2 C22 O4 2(15)
S1 Fe2 C22 O4 -10(16)
S2 Fe2 C22 O4 58(15)
P2 Fe2 C22 O4 154(15)
C21 Fe2 C22 O4 -108(15)
S51 Fe51 Fe52 S52 101.54(6)
S51 Fe51 Fe52 P52 57.41(8)
S51 Fe51 Fe52 C71 -81.16(19)
S51 Fe51 Fe52 C72 -174.66(19)
S52 Fe51 Fe52 S51 -101.54(6)
S52 Fe51 Fe52 P52 -44.13(8)
S52 Fe51 Fe52 C71 177.30(19)
S52 Fe51 Fe52 C72 83.80(19)
P51 Fe51 Fe52 S51 -39.50(9)
P51 Fe51 Fe52 S52 62.04(9)
P51 Fe51 Fe52 P52 17.92(13)
P51 Fe51 Fe52 C71 -120.7(2)
P51 Fe51 Fe52 C72 145.8(2)
C69 Fe51 Fe52 S51 177.31(18)
C69 Fe51 Fe52 S52 -81.15(18)
C69 Fe51 Fe52 P52 -125.28(19)
C69 Fe51 Fe52 C71 96.2(3)
C69 Fe51 Fe52 C72 2.7(3)
C70 Fe51 Fe52 S51 81.30(19)
C70 Fe51 Fe52 S52 -177.16(19)
C70 Fe51 Fe52 P52 138.7(2)
C70 Fe51 Fe52 C71 0.1(3)
C70 Fe51 Fe52 C72 -93.4(3)
Fe52 Fe51 S51 C51 -98.99(17)
S52 Fe51 S51 Fe52 56.32(4)
S52 Fe51 S51 C51 -42.67(17)
P51 Fe51 S51 Fe52 160.41(5)
P51 Fe51 S51 C51 61.41(17)
C69 Fe51 S51 Fe52 -8.1(5)
C69 Fe51 S51 C51 -107.0(6)
C70 Fe51 S51 Fe52 -105.76(18)
C70 Fe51 S51 C51 155.2(2)
Fe51 Fe52 S51 C51 95.63(17)
S52 Fe52 S51 Fe51 -56.04(4)
S52 Fe52 S51 C51 39.59(17)
P52 Fe52 S51 Fe51 -151.78(5)
P52 Fe52 S51 C51 -56.15(17)
C71 Fe52 S51 Fe51 109.29(19)
C71 Fe52 S51 C51 -155.1(2)
C72 Fe52 S51 Fe51 14.2(5)
C72 Fe52 S51 C51 109.9(5)
Fe52 Fe51 S52 C56 97.80(18)
S51 Fe51 S52 Fe52 -56.36(4)
S51 Fe51 S52 C56 41.44(18)
P51 Fe51 S52 Fe52 -151.43(5)
P51 Fe51 S52 C56 -53.63(18)
C69 Fe51 S52 Fe52 106.62(17)
C69 Fe51 S52 C56 -155.6(2)
C70 Fe51 S52 Fe52 8.1(5)
C70 Fe51 S52 C56 105.9(6)
Fe51 Fe52 S52 C56 -96.54(18)
S51 Fe52 S52 Fe51 56.07(4)
S51 Fe52 S52 C56 -40.47(18)
P52 Fe52 S52 Fe51 157.35(5)
P52 Fe52 S52 C56 60.81(18)
C71 Fe52 S52 Fe51 -9.3(7)
C71 Fe52 S52 C56 -105.8(7)
C72 Fe52 S52 Fe51 -103.53(18)
C72 Fe52 S52 C56 159.9(2)
Fe52 Fe51 P51 C57 -164.9(2)
Fe52 Fe51 P51 C59 81.40(19)
Fe52 Fe51 P51 C60 -38.1(2)
S51 Fe51 P51 C57 162.5(2)
S51 Fe51 P51 C59 48.85(18)
S51 Fe51 P51 C60 -70.7(2)
S52 Fe51 P51 C57 -114.8(2)
S52 Fe51 P51 C59 131.50(18)
S52 Fe51 P51 C60 12.0(2)
C69 Fe51 P51 C57 -21.3(3)
C69 Fe51 P51 C59 -135.0(2)
C69 Fe51 P51 C60 105.5(3)
C70 Fe51 P51 C57 72.0(3)
C70 Fe51 P51 C59 -41.7(3)
C70 Fe51 P51 C60 -161.2(3)
Fe51 Fe52 P52 C63 60.5(3)
Fe51 Fe52 P52 C65 -179.8(2)
Fe51 Fe52 P52 C66 -59.0(3)
S51 Fe52 P52 C63 106.6(2)
S51 Fe52 P52 C65 -133.8(2)
S51 Fe52 P52 C66 -12.9(3)
S52 Fe52 P52 C63 24.6(2)
S52 Fe52 P52 C65 144.2(2)
S52 Fe52 P52 C66 -95.0(2)
C71 Fe52 P52 C63 -159.2(3)
C71 Fe52 P52 C65 -39.5(3)
C71 Fe52 P52 C66 81.3(3)
C72 Fe52 P52 C63 -68.2(3)
C72 Fe52 P52 C65 51.4(3)
C72 Fe52 P52 C66 172.3(3)
Fe51 S51 C51 C52 -144.4(4)
Fe51 S51 C51 C56 36.7(4)
Fe52 S51 C51 C52 148.0(4)
Fe52 S51 C51 C56 -30.9(4)
S51 C51 C52 C53 -178.4(5)
C56 C51 C52 C53 0.5(8)
C51 C52 C53 C54 0.3(9)
C52 C53 C54 C55 0.0(10)
C53 C54 C55 C56 -1.0(10)
C54 C55 C56 S52 -177.9(5)
C54 C55 C56 C51 1.7(8)
S51 C51 C56 S52 -3.0(5)
S51 C51 C56 C55 177.4(4)
C52 C51 C56 S52 178.1(4)
C52 C51 C56 C55 -1.5(8)
Fe51 S52 C56 C51 -32.4(4)
Fe51 S52 C56 C55 147.3(4)
Fe52 S52 C56 C51 35.3(4)
Fe52 S52 C56 C55 -145.1(4)
C58 N51 C57 P51 59.7(5)
C61 N51 C57 P51 -60.5(5)
Fe51 P51 C57 N51 -170.9(3)
C59 P51 C57 N51 -48.7(4)
C60 P51 C57 N51 49.5(4)
C57 N51 C58 N52 -65.9(6)
C61 N51 C58 N52 56.1(6)
C59 N52 C58 N51 65.7(5)
C62 N52 C58 N51 -55.7(5)
C58 N52 C59 P51 -59.3(5)
C62 N52 C59 P51 60.5(5)
Fe51 P51 C59 N52 174.9(3)
C57 P51 C59 N52 48.7(4)
C60 P51 C59 N52 -49.8(4)
C61 N53 C60 P51 60.6(5)
C62 N53 C60 P51 -60.7(5)
Fe51 P51 C60 N53 175.9(2)
C57 P51 C60 N53 -49.0(4)
C59 P51 C60 N53 49.3(4)
C60 N53 C61 N51 -67.3(5)
C62 N53 C61 N51 55.9(5)
C57 N51 C61 N53 66.7(5)
C58 N51 C61 N53 -55.9(5)
C58 N52 C62 N53 55.1(5)
C59 N52 C62 N53 -66.9(5)
C60 N53 C62 N52 67.7(5)
C61 N53 C62 N52 -55.7(5)
C64 N54 C63 P52 -61.5(5)
C67 N54 C63 P52 60.4(6)
Fe52 P52 C63 N54 -179.0(3)
C65 P52 C63 N54 49.6(5)
C66 P52 C63 N54 -49.0(5)
C63 N54 C64 N55 68.1(6)
C67 N54 C64 N55 -55.0(6)
C65 N55 C64 N54 -65.9(6)
C68 N55 C64 N54 54.7(6)
C64 N55 C65 P52 59.5(5)
C68 N55 C65 P52 -60.0(5)
Fe52 P52 C65 N55 -179.8(3)
C63 P52 C65 N55 -49.9(4)
C66 P52 C65 N55 49.2(4)
C67 N56 C66 P52 -59.9(6)
C68 N56 C66 P52 60.5(5)
Fe52 P52 C66 N56 179.0(4)
C63 P52 C66 N56 49.3(5)
C65 P52 C66 N56 -49.0(5)
C63 N54 C67 N56 -68.7(6)
C64 N54 C67 N56 54.8(6)
C66 N56 C67 N54 67.7(7)
C68 N56 C67 N54 -54.1(6)
C64 N55 C68 N56 -53.8(6)
C65 N55 C68 N56 66.9(6)
C66 N56 C68 N55 -67.8(6)
C67 N56 C68 N55 53.7(6)
Fe52 Fe51 C69 O51 0(18)
S51 Fe51 C69 O51 7(18)
S52 Fe51 C69 O51 -56(18)
P51 Fe51 C69 O51 -161(18)
C70 Fe51 C69 O51 105(18)
Fe52 Fe51 C70 O52 -115(13)
S51 Fe51 C70 O52 -59(13)
S52 Fe51 C70 O52 -122(13)
P51 Fe51 C70 O52 39(14)
C69 Fe51 C70 O52 140(13)
Fe51 Fe52 C71 O53 -83(36)
S51 Fe52 C71 O53 -139(36)
S52 Fe52 C71 O53 -75(36)
P52 Fe52 C71 O53 119(36)
C72 Fe52 C71 O53 20(36)
Fe51 Fe52 C72 O54 41(13)
S51 Fe52 C72 O54 29(13)
S52 Fe52 C72 O54 97(13)
P52 Fe52 C72 O54 -165(13)
C71 Fe52 C72 O54 -67(13)
